data_1508794
loop_
_publ_author_name
'Huang, Liping'
'Liu, Yang'
'Xie, Fuchun'
'Hu, Youhong'

_publ_section_title
;
 An organic molecule modulated chemoselective cyclization of alkynyl
 nitriles tethered to 2-alkyl substituted chromones with multireactive
 sites.
;
_journal_issue 24
_journal_name_full 'Organic letters'
_journal_page_first 6122
_journal_page_last 6125
_journal_paper_doi 10.1021/ol302964x
_journal_volume 14
_journal_year 2012
_chemical_formula_sum 'C25 H22 N2 O2'
_chemical_formula_weight 382.45
_chemical_name_systematic
; 
 ? 
;
_space_group_IT_number 2
_symmetry_cell_setting triclinic
_symmetry_space_group_name_Hall '-P 1'
_symmetry_space_group_name_H-M 'P -1'
_atom_sites_solution_hydrogens geom
_atom_sites_solution_primary direct
_atom_sites_solution_secondary difmap
_audit_creation_method SHELXL-97
_cell_angle_alpha 73.286(2)
_cell_angle_beta 75.763(2)
_cell_angle_gamma 82.041(2)
_cell_formula_units_Z 2
_cell_length_a 8.5967(8)
_cell_length_b 10.5041(9)
_cell_length_c 12.0568(11)
_cell_measurement_reflns_used 8118
_cell_measurement_temperature 133(2)
_cell_measurement_theta_max 33.01
_cell_measurement_theta_min 2.33
_cell_volume 1008.02(16)
_computing_cell_refinement 'Bruker SAINT'
_computing_data_collection 'Bruker APEX2'
_computing_data_reduction 'Bruker SAINT'
_computing_molecular_graphics 'Bruker SHELXTL'
_computing_publication_material 'Bruker SHELXTL'
_computing_structure_refinement 'SHELXL-97 (Sheldrick, 1997)'
_computing_structure_solution 'SHELXS-97 (Sheldrick, 1990)'
_diffrn_ambient_temperature 133(2)
_diffrn_measured_fraction_theta_full 0.996
_diffrn_measured_fraction_theta_max 0.996
_diffrn_measurement_device_type 'Bruker APEX-II CCD'
_diffrn_measurement_method '\f and \w scans'
_diffrn_radiation_monochromator graphite
_diffrn_radiation_source 'fine-focus sealed tube'
_diffrn_radiation_type MoK\a
_diffrn_radiation_wavelength 0.71073
_diffrn_reflns_av_R_equivalents 0.0205
_diffrn_reflns_av_sigmaI/netI 0.0206
_diffrn_reflns_limit_h_max 10
_diffrn_reflns_limit_h_min -10
_diffrn_reflns_limit_k_max 13
_diffrn_reflns_limit_k_min -13
_diffrn_reflns_limit_l_max 15
_diffrn_reflns_limit_l_min -15
_diffrn_reflns_number 15919
_diffrn_reflns_theta_full 27.00
_diffrn_reflns_theta_max 27.00
_diffrn_reflns_theta_min 1.81
_diffrn_standards_number 0
_exptl_absorpt_coefficient_mu 0.080
_exptl_absorpt_correction_T_max 0.9841
_exptl_absorpt_correction_T_min 0.9763
_exptl_absorpt_correction_type multi-scan
_exptl_absorpt_process_details sadabs
_exptl_crystal_colour colourless
_exptl_crystal_density_diffrn 1.260
_exptl_crystal_density_method 'not measured'
_exptl_crystal_description block
_exptl_crystal_F_000 404
_exptl_crystal_size_max 0.30
_exptl_crystal_size_mid 0.25
_exptl_crystal_size_min 0.20
_refine_diff_density_max 0.279
_refine_diff_density_min -0.201
_refine_diff_density_rms 0.040
_refine_ls_extinction_method none
_refine_ls_goodness_of_fit_ref 1.023
_refine_ls_hydrogen_treatment constr
_refine_ls_matrix_type full
_refine_ls_number_parameters 263
_refine_ls_number_reflns 4381
_refine_ls_number_restraints 0
_refine_ls_restrained_S_all 1.023
_refine_ls_R_factor_all 0.0481
_refine_ls_R_factor_gt 0.0403
_refine_ls_shift/su_max 0.000
_refine_ls_shift/su_mean 0.000
_refine_ls_structure_factor_coef Fsqd
_refine_ls_weighting_details 'calc w=1/[\s^2^(Fo^2^)+(0.0654P)^2^+0.3102P] where P=(Fo^2^+2Fc^2^)/3'
_refine_ls_weighting_scheme calc
_refine_ls_wR_factor_gt 0.1139
_refine_ls_wR_factor_ref 0.1223
_reflns_number_gt 3727
_reflns_number_total 4381
_reflns_threshold_expression >2sigma(I)
_cod_data_source_file ol302964x_si_002.cif
_cod_data_source_block mo_dm11206_0m
_cod_depositor_comments
;
The following automatic conversions were performed:

'_symmetry_cell_setting' value 'Triclinic' changed to 'triclinic'
according to /home/saulius/struct/CIF-dictionaries/cif_core.dic
dictionary named 'cif_core.dic' version 2.4.2 from 2011-04-26.

Automatic conversion script
Id: cif_fix_values 1891 2012-01-12 08:04:46Z andrius 
;
_cod_original_sg_symbol_H-M P-1
_cod_database_code 1508794

loop_
_symmetry_equiv_pos_as_xyz
'x, y, z'
'-x, -y, -z'

loop_
_atom_site_label
_atom_site_type_symbol
_atom_site_fract_x
_atom_site_fract_y
_atom_site_fract_z
_atom_site_U_iso_or_equiv
_atom_site_adp_type
_atom_site_occupancy
_atom_site_symmetry_multiplicity
_atom_site_calc_flag
_atom_site_refinement_flags
N1 N 0.1861(3) 0.84657(16) 0.7650(2) 0.0892(7) Uani 1 1 d .
N2 N 0.62316(17) 0.35621(16) 0.87729(12) 0.0502(4) Uani 1 1 d .
O1 O -0.03503(9) 0.58629(8) 0.67162(7) 0.02237(19) Uani 1 1 d .
O2 O -0.34038(11) 0.39381(9) 0.57367(8) 0.0304(2) Uani 1 1 d .
C1 C -0.17163(13) 0.65236(11) 0.63794(10) 0.0211(2) Uani 1 1 d .
C2 C -0.19816(15) 0.78540(12) 0.64095(11) 0.0265(3) Uani 1 1 d .
H2 H -0.1242 0.8258 0.6649 0.032 Uiso 1 1 calc R
C3 C -0.33444(16) 0.85722(13) 0.60832(12) 0.0303(3) Uani 1 1 d .
H3 H -0.3551 0.9477 0.6107 0.036 Uiso 1 1 calc R
C4 C -0.44219(15) 0.79813(13) 0.57190(12) 0.0302(3) Uani 1 1 d .
H4 H -0.5353 0.8486 0.5494 0.036 Uiso 1 1 calc R
C5 C -0.41373(14) 0.66686(12) 0.56858(10) 0.0257(3) Uani 1 1 d .
H5 H -0.4867 0.6274 0.5429 0.031 Uiso 1 1 calc R
C6 C -0.27708(13) 0.59102(12) 0.60304(10) 0.0215(2) Uani 1 1 d .
C7 C -0.24543(14) 0.45028(11) 0.60130(10) 0.0221(2) Uani 1 1 d .
C8 C -0.09558(13) 0.38360(11) 0.63585(10) 0.0199(2) Uani 1 1 d .
C9 C -0.04524(14) 0.24885(11) 0.63788(10) 0.0222(2) Uani 1 1 d .
C10 C 0.09593(14) 0.19496(11) 0.67381(10) 0.0228(2) Uani 1 1 d .
H10 H 0.1293 0.1044 0.6757 0.027 Uiso 1 1 calc R
C11 C 0.19207(13) 0.26845(11) 0.70765(10) 0.0208(2) Uani 1 1 d .
C12 C 0.14591(13) 0.40108(11) 0.70631(9) 0.0198(2) Uani 1 1 d .
C13 C 0.00212(13) 0.45507(11) 0.67040(9) 0.0192(2) Uani 1 1 d .
C14 C -0.13889(16) 0.16160(12) 0.60174(12) 0.0298(3) Uani 1 1 d .
H14A H -0.0807 0.0738 0.6064 0.045 Uiso 1 1 calc R
H14B H -0.1514 0.2029 0.5202 0.045 Uiso 1 1 calc R
H14C H -0.2452 0.1515 0.6552 0.045 Uiso 1 1 calc R
C15 C 0.34424(14) 0.19907(12) 0.74726(10) 0.0229(2) Uani 1 1 d .
H15A H 0.3768 0.1191 0.7168 0.028 Uiso 1 1 calc R
H15B H 0.4323 0.2599 0.7133 0.028 Uiso 1 1 calc R
C16 C 0.31894(14) 0.15845(12) 0.88004(11) 0.0262(3) Uani 1 1 d .
C17 C 0.18469(19) 0.07370(16) 0.95666(13) 0.0427(4) Uani 1 1 d .
H17A H 0.1887 -0.0088 0.9317 0.051 Uiso 1 1 calc R
H17B H 0.0787 0.1231 0.9520 0.051 Uiso 1 1 calc R
C18 C 0.2133(2) 0.04117(17) 1.08215(13) 0.0473(4) Uani 1 1 d .
H18A H 0.2566 -0.0525 1.1069 0.057 Uiso 1 1 calc R
H18B H 0.1113 0.0541 1.1389 0.057 Uiso 1 1 calc R
C19 C 0.3346(2) 0.13630(18) 1.07899(13) 0.0470(4) Uani 1 1 d .
H19A H 0.2816 0.2075 1.1172 0.056 Uiso 1 1 calc R
H19B H 0.4215 0.0880 1.1190 0.056 Uiso 1 1 calc R
C20 C 0.39926(15) 0.19293(13) 0.94760(11) 0.0304(3) Uani 1 1 d .
C21 C 0.52491(17) 0.28236(15) 0.90553(12) 0.0356(3) Uani 1 1 d .
C22 C 0.24079(14) 0.48929(11) 0.73996(10) 0.0230(2) Uani 1 1 d .
H22A H 0.2429 0.5780 0.6821 0.028 Uiso 1 1 calc R
H22B H 0.3531 0.4504 0.7354 0.028 Uiso 1 1 calc R
C23 C 0.17049(16) 0.50623(13) 0.86504(11) 0.0297(3) Uani 1 1 d .
H23A H 0.0545 0.5347 0.8730 0.036 Uiso 1 1 calc R
H23B H 0.1811 0.4194 0.9239 0.036 Uiso 1 1 calc R
C24 C 0.2559(2) 0.60927(16) 0.89141(16) 0.0474(4) Uani 1 1 d .
H24A H 0.2214 0.6060 0.9767 0.057 Uiso 1 1 calc R
H24B H 0.3736 0.5872 0.8736 0.057 Uiso 1 1 calc R
C25 C 0.2194(2) 0.74342(17) 0.82073(19) 0.0547(5) Uani 1 1 d .

loop_
_atom_site_aniso_label
_atom_site_aniso_U_11
_atom_site_aniso_U_22
_atom_site_aniso_U_33
_atom_site_aniso_U_23
_atom_site_aniso_U_13
_atom_site_aniso_U_12
N1 0.0986(15) 0.0335(8) 0.1172(17) -0.0290(10) 0.0184(12) 0.0005(9)
N2 0.0490(8) 0.0775(10) 0.0326(7) -0.0166(6) -0.0128(6) -0.0210(7)
O1 0.0224(4) 0.0216(4) 0.0272(4) -0.0083(3) -0.0110(3) -0.0011(3)
O2 0.0291(5) 0.0321(5) 0.0357(5) -0.0066(4) -0.0161(4) -0.0091(4)
C1 0.0200(5) 0.0258(6) 0.0173(5) -0.0049(4) -0.0048(4) -0.0017(4)
C2 0.0287(6) 0.0277(6) 0.0261(6) -0.0102(5) -0.0084(5) -0.0012(5)
C3 0.0337(7) 0.0278(6) 0.0303(6) -0.0102(5) -0.0093(5) 0.0046(5)
C4 0.0251(6) 0.0353(7) 0.0281(6) -0.0058(5) -0.0087(5) 0.0042(5)
C5 0.0216(6) 0.0334(6) 0.0215(6) -0.0038(5) -0.0061(4) -0.0041(5)
C6 0.0205(5) 0.0268(6) 0.0166(5) -0.0034(4) -0.0040(4) -0.0042(4)
C7 0.0222(5) 0.0269(6) 0.0177(5) -0.0031(4) -0.0051(4) -0.0078(4)
C8 0.0209(5) 0.0233(5) 0.0163(5) -0.0036(4) -0.0046(4) -0.0067(4)
C9 0.0256(6) 0.0233(6) 0.0183(5) -0.0035(4) -0.0046(4) -0.0085(4)
C10 0.0273(6) 0.0205(5) 0.0205(5) -0.0042(4) -0.0048(4) -0.0045(4)
C11 0.0212(5) 0.0237(5) 0.0164(5) -0.0036(4) -0.0031(4) -0.0034(4)
C12 0.0197(5) 0.0241(5) 0.0161(5) -0.0047(4) -0.0033(4) -0.0055(4)
C13 0.0212(5) 0.0207(5) 0.0159(5) -0.0045(4) -0.0032(4) -0.0045(4)
C14 0.0336(7) 0.0251(6) 0.0353(7) -0.0080(5) -0.0123(5) -0.0092(5)
C15 0.0230(5) 0.0241(5) 0.0220(6) -0.0063(4) -0.0059(4) -0.0004(4)
C16 0.0253(6) 0.0259(6) 0.0240(6) -0.0026(5) -0.0062(5) 0.0022(5)
C17 0.0456(8) 0.0439(8) 0.0315(7) 0.0042(6) -0.0053(6) -0.0158(7)
C18 0.0437(8) 0.0540(9) 0.0295(7) 0.0058(7) -0.0020(6) -0.0014(7)
C19 0.0514(9) 0.0611(10) 0.0230(7) -0.0026(6) -0.0104(6) 0.0004(7)
C20 0.0287(6) 0.0374(7) 0.0232(6) -0.0052(5) -0.0090(5) 0.0042(5)
C21 0.0345(7) 0.0524(8) 0.0246(6) -0.0123(6) -0.0135(5) -0.0015(6)
C22 0.0219(5) 0.0242(5) 0.0263(6) -0.0075(4) -0.0093(5) -0.0037(4)
C23 0.0364(7) 0.0312(6) 0.0276(6) -0.0119(5) -0.0144(5) -0.0001(5)
C24 0.0527(9) 0.0503(9) 0.0585(10) -0.0333(8) -0.0277(8) 0.0008(7)
C25 0.0540(10) 0.0402(9) 0.0774(13) -0.0370(9) -0.0012(9) -0.0056(7)

loop_
_atom_type_symbol
_atom_type_description
_atom_type_scat_dispersion_real
_atom_type_scat_dispersion_imag
_atom_type_scat_source
C C 0.0033 0.0016 'International Tables Vol C Tables 4.2.6.8 and 6.1.1.4'
H H 0.0000 0.0000 'International Tables Vol C Tables 4.2.6.8 and 6.1.1.4'
N N 0.0061 0.0033 'International Tables Vol C Tables 4.2.6.8 and 6.1.1.4'
O O 0.0106 0.0060 'International Tables Vol C Tables 4.2.6.8 and 6.1.1.4'

loop_
_geom_angle_atom_site_label_1
_geom_angle_atom_site_label_2
_geom_angle_atom_site_label_3
_geom_angle
C1 O1 C13 120.01(9)
O1 C1 C6 122.16(10)
O1 C1 C2 115.80(10)
C6 C1 C2 122.03(11)
C3 C2 C1 118.48(11)
C3 C2 H2 120.8
C1 C2 H2 120.8
C2 C3 C4 120.68(11)
C2 C3 H3 119.7
C4 C3 H3 119.7
C5 C4 C3 120.16(11)
C5 C4 H4 119.9
C3 C4 H4 119.9
C4 C5 C6 120.26(11)
C4 C5 H5 119.9
C6 C5 H5 119.9
C1 C6 C5 118.38(11)
C1 C6 C7 120.53(10)
C5 C6 C7 121.09(10)
O2 C7 C6 121.09(11)
O2 C7 C8 123.33(11)
C6 C7 C8 115.58(10)
C13 C8 C9 117.68(10)
C13 C8 C7 119.13(10)
C9 C8 C7 123.19(10)
C10 C9 C8 118.66(10)
C10 C9 C14 118.52(10)
C8 C9 C14 122.82(10)
C9 C10 C11 122.70(10)
C9 C10 H10 118.6
C11 C10 H10 118.6
C12 C11 C10 119.95(10)
C12 C11 C15 121.53(10)
C10 C11 C15 118.51(10)
C11 C12 C13 117.12(10)
C11 C12 C22 124.28(10)
C13 C12 C22 118.60(10)
O1 C13 C12 113.54(9)
O1 C13 C8 122.57(10)
C12 C13 C8 123.90(10)
C9 C14 H14A 109.5
C9 C14 H14B 109.5
H14A C14 H14B 109.5
C9 C14 H14C 109.5
H14A C14 H14C 109.5
H14B C14 H14C 109.5
C16 C15 C11 111.34(9)
C16 C15 H15A 109.4
C11 C15 H15A 109.4
C16 C15 H15B 109.4
C11 C15 H15B 109.4
H15A C15 H15B 108.0
C20 C16 C15 128.25(11)
C20 C16 C17 110.26(12)
C15 C16 C17 121.42(11)
C16 C17 C18 104.91(12)
C16 C17 H17A 110.8
C18 C17 H17A 110.8
C16 C17 H17B 110.8
C18 C17 H17B 110.8
H17A C17 H17B 108.8
C17 C18 C19 106.60(12)
C17 C18 H18A 110.4
C19 C18 H18A 110.4
C17 C18 H18B 110.4
C19 C18 H18B 110.4
H18A C18 H18B 108.6
C20 C19 C18 103.10(12)
C20 C19 H19A 111.1
C18 C19 H19A 111.1
C20 C19 H19B 111.1
C18 C19 H19B 111.1
H19A C19 H19B 109.1
C16 C20 C21 125.67(12)
C16 C20 C19 112.98(13)
C21 C20 C19 121.16(12)
N2 C21 C20 176.34(15)
C12 C22 C23 112.67(9)
C12 C22 H22A 109.1
C23 C22 H22A 109.1
C12 C22 H22B 109.1
C23 C22 H22B 109.1
H22A C22 H22B 107.8
C24 C23 C22 111.68(12)
C24 C23 H23A 109.3
C22 C23 H23A 109.3
C24 C23 H23B 109.3
C22 C23 H23B 109.3
H23A C23 H23B 107.9
C25 C24 C23 111.11(13)
C25 C24 H24A 109.4
C23 C24 H24A 109.4
C25 C24 H24B 109.4
C23 C24 H24B 109.4
H24A C24 H24B 108.0
N1 C25 C24 177.6(2)

loop_
_geom_bond_atom_site_label_1
_geom_bond_atom_site_label_2
_geom_bond_distance
N1 C25 1.139(3)
N2 C21 1.149(2)
O1 C1 1.3683(14)
O1 C13 1.3745(13)
O2 C7 1.2291(14)
C1 C6 1.3855(16)
C1 C2 1.3939(16)
C2 C3 1.3811(18)
C2 H2 0.9500
C3 C4 1.3972(19)
C3 H3 0.9500
C4 C5 1.3771(18)
C4 H4 0.9500
C5 C6 1.4063(16)
C5 H5 0.9500
C6 C7 1.4709(16)
C7 C8 1.4730(16)
C8 C13 1.4033(15)
C8 C9 1.4167(16)
C9 C10 1.3814(17)
C9 C14 1.5115(15)
C10 C11 1.4033(16)
C10 H10 0.9500
C11 C12 1.3914(16)
C11 C15 1.5210(16)
C12 C13 1.4017(16)
C12 C22 1.5089(15)
C14 H14A 0.9800
C14 H14B 0.9800
C14 H14C 0.9800
C15 C16 1.5013(16)
C15 H15A 0.9900
C15 H15B 0.9900
C16 C20 1.3369(18)
C16 C17 1.5049(18)
C17 C18 1.526(2)
C17 H17A 0.9900
C17 H17B 0.9900
C18 C19 1.528(2)
C18 H18A 0.9900
C18 H18B 0.9900
C19 C20 1.5129(19)
C19 H19A 0.9900
C19 H19B 0.9900
C20 C21 1.430(2)
C22 C23 1.5321(17)
C22 H22A 0.9900
C22 H22B 0.9900
C23 C24 1.5314(18)
C23 H23A 0.9900
C23 H23B 0.9900
C24 C25 1.459(3)
C24 H24A 0.9900
C24 H24B 0.9900

loop_
_cod_related_entry_id
_cod_related_entry_code
_cod_related_entry_database
1 30652077 ChemSpider
